data_4080024
loop_
_publ_author_name
'Pienkos, Jared A.'
'Zottig, Victor E.'
'Iovan, Diana A.'
'Li, Mengxun'
'Harrison, Daniel P.'
'Sabat, Michal'
'Salomon, Rebecca J.'
'Strausberg, Laura'
'Teran, Victor A.'
'Myers, William H.'
'Harman, W. Dean'

_publ_section_title
;
 Friedel--Crafts Ring-Coupling Reactions Promoted by Tungsten
 Dearomatization Agent
;
_journal_issue 2
_journal_name_full Organometallics
_journal_page_first 691
_journal_paper_doi 10.1021/om3012008
_journal_volume 32
_journal_year 2013
_chemical_formula_sum 'C19 H29 B N7 O4 P W'
_chemical_formula_weight 645.12
_chemical_name_systematic
; 
 ? 
;
_space_group_IT_number 14
_symmetry_cell_setting monoclinic
_symmetry_space_group_name_Hall '-P 2yn'
_symmetry_space_group_name_H-M 'P 1 21/n 1'
_atom_sites_solution_hydrogens geom
_atom_sites_solution_primary direct
_atom_sites_solution_secondary difmap
_audit_creation_method SHELXL-97
_cell_angle_alpha 90.00
_cell_angle_beta 91.493(1)
_cell_angle_gamma 90.00
_cell_formula_units_Z 4
_cell_length_a 8.688(1)
_cell_length_b 15.088(1)
_cell_length_c 18.7930(2)
_cell_measurement_reflns_used 6822
_cell_measurement_temperature 153(2)
_cell_measurement_theta_max 32.452
_cell_measurement_theta_min 3.128
_cell_volume 2462.6(3)
_computing_cell_refinement 'Bruker SMART'
_computing_data_collection 'Bruker SMART'
_computing_data_reduction 'Bruker SAINT'
_computing_molecular_graphics 'Bruker SHELXTL'
_computing_publication_material 'Bruker SHELXTL'
_computing_structure_refinement 'SHELXL-97 (Sheldrick, 1997)'
_computing_structure_solution 'SHELXS-97 (Sheldrick, 1990)'
_diffrn_ambient_temperature 153(2)
_diffrn_measured_fraction_theta_full 0.998
_diffrn_measured_fraction_theta_max 0.998
_diffrn_radiation_monochromator graphite
_diffrn_radiation_source 'fine-focus sealed tube'
_diffrn_radiation_type MoK\a
_diffrn_radiation_wavelength 0.71074
_diffrn_reflns_av_R_equivalents 0.0000
_diffrn_reflns_av_sigmaI/netI 0.0461
_diffrn_reflns_limit_h_max 14
_diffrn_reflns_limit_h_min -14
_diffrn_reflns_limit_k_max 24
_diffrn_reflns_limit_k_min -23
_diffrn_reflns_limit_l_max 30
_diffrn_reflns_limit_l_min -30
_diffrn_reflns_number 20720
_diffrn_reflns_theta_full 35.06
_diffrn_reflns_theta_max 35.06
_diffrn_reflns_theta_min 2.89
_exptl_absorpt_coefficient_mu 4.795
_exptl_absorpt_correction_T_max 0.78112
_exptl_absorpt_correction_T_min 0.50728
_exptl_absorpt_correction_type empirical
_exptl_absorpt_process_details 'Bruker SADABS'
_exptl_crystal_colour yellow
_exptl_crystal_density_diffrn 1.740
_exptl_crystal_density_meas ?
_exptl_crystal_density_method 'not measured'
_exptl_crystal_description needle
_exptl_crystal_F_000 1272
_exptl_crystal_size_max 0.34
_exptl_crystal_size_mid 0.12
_exptl_crystal_size_min 0.10
_refine_diff_density_max 2.649
_refine_diff_density_min -2.382
_refine_diff_density_rms 0.176
_refine_ls_extinction_coef none
_refine_ls_extinction_method none
_refine_ls_goodness_of_fit_ref 1.033
_refine_ls_hydrogen_treatment mixed
_refine_ls_matrix_type full
_refine_ls_number_parameters 318
_refine_ls_number_reflns 20720
_refine_ls_number_restraints 0
_refine_ls_restrained_S_all 1.033
_refine_ls_R_factor_all 0.0780
_refine_ls_R_factor_gt 0.0390
_refine_ls_shift/su_max 0.003
_refine_ls_shift/su_mean 0.000
_refine_ls_structure_factor_coef Fsqd
_refine_ls_weighting_details 'calc w=1/[\s^2^(Fo^2^)+(0.0470P)^2^+0.0000P] where P=(Fo^2^+2Fc^2^)/3'
_refine_ls_weighting_scheme calc
_refine_ls_wR_factor_gt 0.0954
_refine_ls_wR_factor_ref 0.1073
_reflns_number_gt 8887
_reflns_number_total 10462
_reflns_threshold_expression >2sigma(I)
_cod_data_source_file om3012008_si_002.cif
_cod_data_source_block C19H29BN7O4PW
_cod_depositor_comments
;
The following automatic conversions were performed:

'_symmetry_cell_setting' value 'Monoclinic' changed to 'monoclinic'
according to /home/saulius/struct/CIF-dictionaries/cif_core.dic
dictionary named 'cif_core.dic' version 2.4.2 from 2011-04-26.

Automatic conversion script
Id: cif_fix_values 1891 2012-01-12 08:04:46Z andrius 

The following automatic conversions were performed:

'_exptl_crystal_density_meas' value 'not measured' was changed to '?'
- the value is perceived as not measured.

Automatic conversion script
Id: cif_fix_values 3008 2015-01-20 13:52:24Z robertas 
;
_cod_original_cell_volume 2462.6(4)
_cod_original_sg_symbol_H-M P2(1)/n
_cod_database_code 4080024

loop_
_symmetry_equiv_pos_as_xyz
'x, y, z'
'-x+1/2, y+1/2, -z+1/2'
'-x, -y, -z'
'x-1/2, -y-1/2, z-1/2'

loop_
_atom_site_label
_atom_site_type_symbol
_atom_site_fract_x
_atom_site_fract_y
_atom_site_fract_z
_atom_site_U_iso_or_equiv
_atom_site_adp_type
_atom_site_occupancy
_atom_site_symmetry_multiplicity
_atom_site_calc_flag
_atom_site_refinement_flags
W W 0.337211(12) 0.747831(7) 0.114715(5) 0.01834(3) Uani 1 1 d .
P1 P 0.58374(13) 0.69083(6) 0.06486(5) 0.0396(2) Uani 1 1 d .
O1 O 0.0095(2) 0.92927(14) 0.08741(11) 0.0242(4) Uani 1 1 d .
O2 O 0.2746(2) 1.00716(13) -0.04013(11) 0.0189(4) Uani 1 1 d .
O3 O 0.5321(2) 0.89875(14) -0.06127(10) 0.0203(4) Uani 1 1 d .
O4 O 0.1477(5) 0.65947(19) -0.00079(15) 0.0718(12) Uani 1 1 d .
N1 N 0.1631(3) 0.75898(18) 0.19837(14) 0.0297(6) Uani 1 1 d .
N2 N 0.1948(3) 0.72912(18) 0.26570(14) 0.0260(5) Uani 1 1 d .
N3 N 0.3542(4) 0.62060(16) 0.17053(14) 0.0307(6) Uani 1 1 d .
N4 N 0.3852(3) 0.61390(15) 0.24169(12) 0.0213(4) Uani 1 1 d .
N5 N 0.4855(3) 0.80298(15) 0.20443(12) 0.0187(4) Uani 1 1 d .
N6 N 0.4710(3) 0.77084(15) 0.27200(12) 0.0202(4) Uani 1 1 d .
N7 N 0.2247(4) 0.69724(18) 0.04658(14) 0.0395(8) Uani 1 1 d .
C1 C 0.2532(3) 0.91552(16) -0.05969(14) 0.0168(4) Uani 1 1 d .
C2 C 0.3954(3) 0.86468(16) -0.03088(13) 0.0164(4) Uani 1 1 d .
H2 H 0.3845 0.8030 -0.0466 0.020 Uiso 1 1 calc R
C3 C 0.4070(3) 0.86369(16) 0.05034(13) 0.0159(4) Uani 1 1 d .
C4 C 0.2716(3) 0.88717(16) 0.09129(14) 0.0167(4) Uani 1 1 d .
C5 C 0.1228(3) 0.89944(18) 0.05598(14) 0.0196(5) Uani 1 1 d .
C6 C 0.1107(3) 0.87927(18) -0.02297(14) 0.0196(5) Uani 1 1 d .
H6B H 0.0186 0.9064 -0.0434 0.023 Uiso 1 1 calc R
H6A H 0.1036 0.8157 -0.0302 0.023 Uiso 1 1 calc R
C7 C 0.2386(3) 0.90794(18) -0.14036(14) 0.0202(5) Uani 1 1 d .
H7B H 0.3298 0.9311 -0.1613 0.030 Uiso 1 1 calc R
H7C H 0.1506 0.9411 -0.1572 0.030 Uiso 1 1 calc R
H7A H 0.2262 0.8468 -0.1535 0.030 Uiso 1 1 calc R
C8 C 0.0651(4) 0.7281(3) 0.3033(2) 0.0414(9) Uani 1 1 d .
H8 H 0.0574 0.7098 0.3503 0.050 Uiso 1 1 calc R
C9 C -0.0537(4) 0.7587(3) 0.2606(3) 0.0700(18) Uani 1 1 d .
H9 H -0.1563 0.7654 0.2724 0.084 Uiso 1 1 calc R
C10 C 0.0130(4) 0.7777(4) 0.1957(3) 0.0624(15) Uani 1 1 d .
H10 H -0.0399 0.8002 0.1561 0.075 Uiso 1 1 calc R
C11 C 0.3813(4) 0.52777(19) 0.26049(17) 0.0289(6) Uani 1 1 d .
H11 H 0.3976 0.5059 0.3063 0.035 Uiso 1 1 calc R
C12 C 0.3495(6) 0.4780(2) 0.2014(2) 0.0539(12) Uani 1 1 d .
H12 H 0.3403 0.4166 0.1986 0.065 Uiso 1 1 calc R
C13 C 0.3340(7) 0.5385(2) 0.1464(2) 0.0605(15) Uani 1 1 d .
H13 H 0.3126 0.5238 0.0991 0.073 Uiso 1 1 calc R
C14 C 0.5466(4) 0.82408(19) 0.31871(16) 0.0287(6) Uani 1 1 d .
H14 H 0.5522 0.8164 0.3678 0.034 Uiso 1 1 calc R
C15 C 0.6145(4) 0.8921(2) 0.28128(19) 0.0369(8) Uani 1 1 d .
H15 H 0.6742 0.9384 0.2995 0.044 Uiso 1 1 calc R
C16 C 0.5737(3) 0.87592(19) 0.21050(17) 0.0262(6) Uani 1 1 d .
H16 H 0.6034 0.9108 0.1724 0.031 Uiso 1 1 calc R
C17 C 0.6887(6) 0.6155(3) 0.1241(2) 0.0665(16) Uani 1 1 d .
H17A H 0.6199 0.5708 0.1409 0.100 Uiso 1 1 calc R
H17C H 0.7311 0.6480 0.1639 0.100 Uiso 1 1 calc R
H17B H 0.7705 0.5879 0.0988 0.100 Uiso 1 1 calc R
C18 C 0.5521(8) 0.6258(3) -0.0162(2) 0.078(2) Uani 1 1 d .
H18A H 0.4729 0.5827 -0.0086 0.117 Uiso 1 1 calc R
H18C H 0.6457 0.5961 -0.0280 0.117 Uiso 1 1 calc R
H18B H 0.5209 0.6644 -0.0545 0.117 Uiso 1 1 calc R
C19 C 0.7344(4) 0.7673(3) 0.0403(2) 0.0461(10) Uani 1 1 d .
H19C H 0.6925 0.8111 0.0082 0.069 Uiso 1 1 calc R
H19A H 0.8149 0.7353 0.0174 0.069 Uiso 1 1 calc R
H19B H 0.7757 0.7959 0.0822 0.069 Uiso 1 1 calc R
B1 B 0.3560(4) 0.6958(2) 0.28773(17) 0.0220(6) Uani 1 1 d .
H1B H 0.360(5) 0.674(3) 0.343(2) 0.042(11) Uiso 1 1 d .
H2O H 0.211(5) 1.030(3) -0.058(2) 0.047(14) Uiso 1 1 d .
H3 H 0.505(4) 0.8885(19) 0.0674(16) 0.013(7) Uiso 1 1 d .
H3O H 0.572(5) 0.936(3) -0.033(2) 0.042(12) Uiso 1 1 d .
H4 H 0.277(5) 0.916(3) 0.133(2) 0.034(10) Uiso 1 1 d .

loop_
_atom_site_aniso_label
_atom_site_aniso_U_11
_atom_site_aniso_U_22
_atom_site_aniso_U_33
_atom_site_aniso_U_23
_atom_site_aniso_U_13
_atom_site_aniso_U_12
W 0.02610(5) 0.01656(5) 0.01223(4) 0.00087(4) -0.00190(3) -0.00526(4)
P1 0.0682(7) 0.0250(4) 0.0265(4) 0.0083(3) 0.0186(4) 0.0251(4)
O1 0.0163(9) 0.0360(11) 0.0205(9) -0.0005(8) 0.0004(7) 0.0036(8)
O2 0.0173(9) 0.0186(8) 0.0207(9) -0.0008(7) -0.0025(7) 0.0030(7)
O3 0.0184(9) 0.0258(10) 0.0166(9) -0.0003(7) 0.0017(7) -0.0012(7)
O4 0.138(3) 0.0410(15) 0.0335(15) 0.0093(12) -0.0457(18) -0.0477(18)
N1 0.0173(10) 0.0484(16) 0.0231(11) 0.0190(11) -0.0018(8) -0.0028(10)
N2 0.0203(11) 0.0371(13) 0.0206(11) 0.0110(9) 0.0027(9) 0.0025(9)
N3 0.0531(18) 0.0203(11) 0.0185(11) 0.0029(9) -0.0037(11) -0.0080(11)
N4 0.0247(11) 0.0207(10) 0.0183(10) 0.0051(8) -0.0017(9) -0.0034(8)
N5 0.0176(10) 0.0189(10) 0.0194(10) 0.0002(8) -0.0038(8) -0.0009(8)
N6 0.0230(11) 0.0219(10) 0.0154(9) 0.0003(7) -0.0060(8) 0.0018(8)
N7 0.070(2) 0.0273(13) 0.0203(12) 0.0068(10) -0.0163(13) -0.0233(14)
C1 0.0156(11) 0.0186(11) 0.0163(11) -0.0011(8) 0.0004(9) -0.0018(8)
C2 0.0160(11) 0.0179(10) 0.0152(11) 0.0005(8) 0.0007(9) 0.0006(8)
C3 0.0152(10) 0.0163(10) 0.0161(11) 0.0002(8) 0.0012(8) -0.0004(8)
C4 0.0164(11) 0.0192(11) 0.0145(10) -0.0021(9) -0.0004(8) -0.0004(9)
C5 0.0185(11) 0.0236(12) 0.0166(11) 0.0009(9) -0.0007(9) -0.0025(9)
C6 0.0163(11) 0.0264(12) 0.0159(11) 0.0000(9) -0.0025(9) -0.0030(9)
C7 0.0200(12) 0.0246(12) 0.0159(11) -0.0014(9) 0.0001(9) 0.0010(9)
C8 0.0282(15) 0.059(2) 0.0377(18) 0.0296(16) 0.0136(14) 0.0122(15)
C9 0.0228(15) 0.109(4) 0.079(3) 0.069(3) 0.0197(19) 0.016(2)
C10 0.0142(13) 0.110(4) 0.063(3) 0.066(3) -0.0006(15) -0.0001(17)
C11 0.0353(16) 0.0239(13) 0.0271(15) 0.0099(11) -0.0044(12) -0.0084(12)
C12 0.106(4) 0.0186(14) 0.036(2) 0.0086(13) -0.013(2) -0.0184(19)
C13 0.136(5) 0.0195(15) 0.0249(17) 0.0021(12) -0.012(2) -0.025(2)
C14 0.0389(17) 0.0243(13) 0.0222(13) -0.0034(10) -0.0151(12) 0.0018(12)
C15 0.048(2) 0.0247(14) 0.0370(18) 0.0010(12) -0.0252(16) -0.0086(13)
C16 0.0251(14) 0.0219(13) 0.0312(15) 0.0050(11) -0.0084(12) -0.0035(10)
C17 0.093(4) 0.054(3) 0.054(3) 0.030(2) 0.027(3) 0.053(3)
C18 0.165(6) 0.034(2) 0.037(2) -0.0029(17) 0.033(3) 0.033(3)
C19 0.0375(18) 0.057(2) 0.044(2) 0.0244(17) 0.0184(16) 0.0305(17)
B1 0.0203(14) 0.0270(14) 0.0186(14) 0.0035(11) -0.0004(11) 0.0011(11)

loop_
_atom_type_symbol
_atom_type_description
_atom_type_scat_dispersion_real
_atom_type_scat_dispersion_imag
_atom_type_scat_source
C C 0.0033 0.0016 'International Tables Vol C Tables 4.2.6.8 and 6.1.1.4'
W W -0.8490 6.8722 'International Tables Vol C Tables 4.2.6.8 and 6.1.1.4'
H H 0.0000 0.0000 'International Tables Vol C Tables 4.2.6.8 and 6.1.1.4'
N N 0.0061 0.0033 'International Tables Vol C Tables 4.2.6.8 and 6.1.1.4'
O O 0.0106 0.0060 'International Tables Vol C Tables 4.2.6.8 and 6.1.1.4'
P P 0.1023 0.0942 'International Tables Vol C Tables 4.2.6.8 and 6.1.1.4'
B B 0.0013 0.0007 'International Tables Vol C Tables 4.2.6.8 and 6.1.1.4'

loop_
_geom_angle_atom_site_label_1
_geom_angle_atom_site_label_2
_geom_angle_atom_site_label_3
_geom_angle
N7 W N3 89.85(11)
N7 W N1 99.93(13)
N3 W N1 76.43(10)
N7 W C3 95.69(11)
N3 W C3 159.29(11)
N1 W C3 121.88(9)
N7 W C4 97.55(12)
N3 W C4 159.84(11)
N1 W C4 83.81(10)
C3 W C4 38.57(9)
N7 W N5 176.02(11)
N3 W N5 86.30(9)
N1 W N5 80.13(9)
C3 W N5 87.60(9)
C4 W N5 86.42(9)
N7 W P1 92.45(13)
N3 W P1 80.29(8)
N1 W P1 153.50(6)
C3 W P1 79.55(7)
C4 W P1 117.87(7)
N5 W P1 85.94(6)
C19 P1 C17 101.5(2)
C19 P1 C18 102.9(2)
C17 P1 C18 103.7(2)
C19 P1 W 120.36(12)
C17 P1 W 113.85(15)
C18 P1 W 112.6(2)
C1 O2 H2O 105(4)
C2 O3 H3O 108(3)
C10 N1 N2 106.1(3)
C10 N1 W 132.4(3)
N2 N1 W 120.54(18)
C8 N2 N1 109.9(3)
C8 N2 B1 128.7(3)
N1 N2 B1 121.2(2)
C13 N3 N4 106.7(3)
C13 N3 W 130.3(2)
N4 N3 W 123.00(18)
C11 N4 N3 108.9(2)
C11 N4 B1 128.6(3)
N3 N4 B1 117.6(2)
C16 N5 N6 106.1(2)
C16 N5 W 132.78(19)
N6 N5 W 119.92(16)
C14 N6 N5 109.8(2)
C14 N6 B1 128.3(3)
N5 N6 B1 120.9(2)
O4 N7 W 178.2(3)
O2 C1 C7 109.4(2)
O2 C1 C6 109.1(2)
C7 C1 C6 112.0(2)
O2 C1 C2 106.9(2)
C7 C1 C2 111.0(2)
C6 C1 C2 108.3(2)
O3 C2 C3 111.7(2)
O3 C2 C1 110.4(2)
C3 C2 C1 112.8(2)
O3 C2 H2 107.2
C3 C2 H2 107.2
C1 C2 H2 107.2
C4 C3 C2 119.3(2)
C4 C3 W 70.72(14)
C2 C3 W 122.74(17)
C4 C3 H3 116.2(18)
C2 C3 H3 111.0(18)
W C3 H3 111.8(18)
C5 C4 C3 120.6(2)
C5 C4 W 115.67(18)
C3 C4 W 70.71(14)
C5 C4 H4 111(3)
C3 C4 H4 124(3)
W C4 H4 107(2)
O1 C5 C4 122.4(2)
O1 C5 C6 120.1(2)
C4 C5 C6 117.4(2)
C5 C6 C1 109.4(2)
C5 C6 H6B 109.8
C1 C6 H6B 109.8
C5 C6 H6A 109.8
C1 C6 H6A 109.8
H6B C6 H6A 108.2
C1 C7 H7B 109.5
C1 C7 H7C 109.5
H7B C7 H7C 109.5
C1 C7 H7A 109.5
H7B C7 H7A 109.5
H7C C7 H7A 109.5
N2 C8 C9 108.5(3)
N2 C8 H8 125.8
C9 C8 H8 125.8
C8 C9 C10 104.9(3)
C8 C9 H9 127.5
C10 C9 H9 127.5
N1 C10 C9 110.6(3)
N1 C10 H10 124.7
C9 C10 H10 124.7
N4 C11 C12 108.9(3)
N4 C11 H11 125.6
C12 C11 H11 125.6
C11 C12 C13 105.0(3)
C11 C12 H12 127.5
C13 C12 H12 127.5
N3 C13 C12 110.5(3)
N3 C13 H13 124.7
C12 C13 H13 124.7
N6 C14 C15 108.5(3)
N6 C14 H14 125.7
C15 C14 H14 125.7
C14 C15 C16 104.7(3)
C14 C15 H15 127.6
C16 C15 H15 127.6
N5 C16 C15 110.9(3)
N5 C16 H16 124.6
C15 C16 H16 124.6
P1 C17 H17A 109.5
P1 C17 H17C 109.5
H17A C17 H17C 109.5
P1 C17 H17B 109.5
H17A C17 H17B 109.5
H17C C17 H17B 109.5
P1 C18 H18A 109.5
P1 C18 H18C 109.5
H18A C18 H18C 109.5
P1 C18 H18B 109.5
H18A C18 H18B 109.5
H18C C18 H18B 109.5
P1 C19 H19C 109.5
P1 C19 H19A 109.5
H19C C19 H19A 109.5
P1 C19 H19B 109.5
H19C C19 H19B 109.5
H19A C19 H19B 109.5
N4 B1 N2 106.0(2)
N4 B1 N6 111.5(2)
N2 B1 N6 107.4(2)
N4 B1 H1B 107(2)
N2 B1 H1B 111(2)
N6 B1 H1B 113(2)

loop_
_geom_bond_atom_site_label_1
_geom_bond_atom_site_label_2
_geom_bond_distance
W N7 1.764(3)
W N3 2.191(2)
W N1 2.216(3)
W C3 2.219(2)
W C4 2.219(3)
W N5 2.254(2)
W P1 2.5119(10)
P1 C19 1.814(4)
P1 C17 1.819(4)
P1 C18 1.827(5)
O1 C5 1.245(3)
O2 C1 1.441(3)
O2 H2O 0.73(4)
O3 C2 1.427(3)
O3 H3O 0.84(4)
O4 N7 1.239(3)
N1 C10 1.334(4)
N1 N2 1.364(3)
N2 C8 1.345(4)
N2 B1 1.535(4)
N3 C13 1.329(4)
N3 N4 1.361(3)
N4 C11 1.347(3)
N4 B1 1.533(4)
N5 C16 1.344(3)
N5 N6 1.368(3)
N6 C14 1.348(4)
N6 B1 1.543(4)
C1 C7 1.522(4)
C1 C6 1.534(4)
C1 C2 1.540(4)
C2 C3 1.527(4)
C2 H2 0.9800
C3 C4 1.466(4)
C3 H3 0.98(3)
C4 C5 1.450(4)
C4 H4 0.90(4)
C5 C6 1.515(4)
C6 H6B 0.9700
C6 H6A 0.9700
C7 H7B 0.9600
C7 H7C 0.9600
C7 H7A 0.9600
C8 C9 1.370(6)
C8 H8 0.9300
C9 C10 1.393(6)
C9 H9 0.9300
C10 H10 0.9300
C11 C12 1.364(5)
C11 H11 0.9300
C12 C13 1.383(5)
C12 H12 0.9300
C13 H13 0.9300
C14 C15 1.385(5)
C14 H14 0.9300
C15 C16 1.389(4)
C15 H15 0.9300
C16 H16 0.9300
C17 H17A 0.9600
C17 H17C 0.9600
C17 H17B 0.9600
C18 H18A 0.9600
C18 H18C 0.9600
C18 H18B 0.9600
C19 H19C 0.9600
C19 H19A 0.9600
C19 H19B 0.9600
B1 H1B 1.09(4)

loop_
_geom_torsion_atom_site_label_1
_geom_torsion_atom_site_label_2
_geom_torsion_atom_site_label_3
_geom_torsion_atom_site_label_4
_geom_torsion
N7 W P1 C19 122.15(19)
N3 W P1 C19 -148.42(19)
N1 W P1 C19 -119.7(2)
C3 W P1 C19 26.81(18)
C4 W P1 C19 22.29(19)
N5 W P1 C19 -61.49(18)
N7 W P1 C17 -117.1(2)
N3 W P1 C17 -27.6(2)
N1 W P1 C17 1.1(3)
C3 W P1 C17 147.6(2)
C4 W P1 C17 143.1(2)
N5 W P1 C17 59.3(2)
N7 W P1 C18 0.57(18)
N3 W P1 C18 90.00(17)
N1 W P1 C18 118.8(2)
C3 W P1 C18 -94.77(17)
C4 W P1 C18 -99.29(18)
N5 W P1 C18 176.93(17)
N7 W N1 C10 -37.8(4)
N3 W N1 C10 -125.3(4)
C3 W N1 C10 65.3(4)
C4 W N1 C10 58.8(4)
N5 W N1 C10 146.2(4)
P1 W N1 C10 -154.5(4)
N7 W N1 N2 129.3(2)
N3 W N1 N2 41.9(2)
C3 W N1 N2 -127.6(2)
C4 W N1 N2 -134.1(2)
N5 W N1 N2 -46.7(2)
P1 W N1 N2 12.7(4)
C10 N1 N2 C8 1.0(5)
W N1 N2 C8 -169.1(3)
C10 N1 N2 B1 176.4(4)
W N1 N2 B1 6.3(4)
N7 W N3 C13 20.5(4)
N1 W N3 C13 120.7(4)
C3 W N3 C13 -85.4(5)
C4 W N3 C13 132.4(4)
N5 W N3 C13 -158.6(4)
P1 W N3 C13 -72.1(4)
N7 W N3 N4 -157.4(3)
N1 W N3 N4 -57.2(2)
C3 W N3 N4 96.7(3)
C4 W N3 N4 -45.4(5)
N5 W N3 N4 23.6(3)
P1 W N3 N4 110.1(3)
C13 N3 N4 C11 -1.0(4)
W N3 N4 C11 177.3(2)
C13 N3 N4 B1 -158.2(4)
W N3 N4 B1 20.1(4)
N7 W N5 C16 146.0(18)
N3 W N5 C16 160.3(3)
N1 W N5 C16 -122.8(3)
C3 W N5 C16 0.1(3)
C4 W N5 C16 -38.5(3)
P1 W N5 C16 79.8(3)
N7 W N5 N6 -48.5(19)
N3 W N5 N6 -34.1(2)
N1 W N5 N6 42.75(19)
C3 W N5 N6 165.7(2)
C4 W N5 N6 127.1(2)
P1 W N5 N6 -114.62(19)
C16 N5 N6 C14 1.1(3)
W N5 N6 C14 -167.92(19)
C16 N5 N6 B1 170.1(2)
W N5 N6 B1 1.1(3)
N3 W N7 O4 -26(11)
N1 W N7 O4 -102(11)
C3 W N7 O4 134(11)
C4 W N7 O4 173(100)
N5 W N7 O4 -12(12)
P1 W N7 O4 54(11)
O2 C1 C2 O3 -60.0(3)
C7 C1 C2 O3 59.3(3)
C6 C1 C2 O3 -177.5(2)
O2 C1 C2 C3 65.7(3)
C7 C1 C2 C3 -175.0(2)
C6 C1 C2 C3 -51.8(3)
O3 C2 C3 C4 141.0(2)
C1 C2 C3 C4 16.0(3)
O3 C2 C3 W -134.11(18)
C1 C2 C3 W 100.9(2)
N7 W C3 C4 94.97(18)
N3 W C3 C4 -160.2(2)
N1 W C3 C4 -10.45(18)
N5 W C3 C4 -87.27(15)
P1 W C3 C4 -173.58(14)
N7 W C3 C2 -18.1(2)
N3 W C3 C2 86.8(3)
N1 W C3 C2 -123.51(19)
C4 W C3 C2 -113.1(3)
N5 W C3 C2 159.7(2)
P1 W C3 C2 73.36(19)
C2 C3 C4 C5 8.4(4)
W C3 C4 C5 -109.0(2)
C2 C3 C4 W 117.4(2)
N7 W C4 C5 25.8(2)
N3 W C4 C5 -84.9(3)
N1 W C4 C5 -73.5(2)
C3 W C4 C5 115.5(3)
N5 W C4 C5 -153.9(2)
P1 W C4 C5 122.61(18)
N7 W C4 C3 -89.67(18)
N3 W C4 C3 159.6(3)
N1 W C4 C3 171.08(15)
N5 W C4 C3 90.64(15)
P1 W C4 C3 7.15(16)
C3 C4 C5 O1 -171.5(2)
W C4 C5 O1 106.7(3)
C3 C4 C5 C6 5.2(4)
W C4 C5 C6 -76.6(3)
O1 C5 C6 C1 134.8(3)
C4 C5 C6 C1 -41.9(3)
O2 C1 C6 C5 -51.4(3)
C7 C1 C6 C5 -172.7(2)
C2 C1 C6 C5 64.7(3)
N1 N2 C8 C9 -0.7(5)
B1 N2 C8 C9 -175.7(4)
N2 C8 C9 C10 0.1(6)
N2 N1 C10 C9 -1.0(6)
W N1 C10 C9 167.5(3)
C8 C9 C10 N1 0.5(7)
N3 N4 C11 C12 0.8(4)
B1 N4 C11 C12 154.8(3)
N4 C11 C12 C13 -0.2(5)
N4 N3 C13 C12 0.8(6)
W N3 C13 C12 -177.3(3)
C11 C12 C13 N3 -0.4(6)
N5 N6 C14 C15 -0.9(4)
B1 N6 C14 C15 -168.9(3)
N6 C14 C15 C16 0.3(4)
N6 N5 C16 C15 -0.9(3)
W N5 C16 C15 166.1(2)
C14 C15 C16 N5 0.4(4)
C11 N4 B1 N2 -104.3(3)
N3 N4 B1 N2 47.8(3)
C11 N4 B1 N6 139.2(3)
N3 N4 B1 N6 -68.7(3)
C8 N2 B1 N4 111.0(4)
N1 N2 B1 N4 -63.4(3)
C8 N2 B1 N6 -129.8(4)
N1 N2 B1 N6 55.8(4)
C14 N6 B1 N4 -137.2(3)
N5 N6 B1 N4 56.0(3)
C14 N6 B1 N2 107.2(3)
N5 N6 B1 N2 -59.6(3)
